data_4318174
loop_
_publ_author_name
'Shanta Dhar'
'Pattubala A. N. Reddy'
'Munirathinam Nethaji'
'Subramony Mahadevan'
'Manas K. Saha'
'Akhil R. Chakravarty'

_publ_section_title
;
 Effect of Steric Encumbrance of Tris(3-phenylpyrazolyl)borate on the
 Structure and Properties of Ternary Copper(II) Complexes Having N,N-Donor
 Heterocyclic Bases
;
_journal_name_full 'Inorganic Chemistry'
_journal_page_first 3469
_journal_page_last 3476
_journal_paper_doi 10.1021/ic0201396
_journal_volume 41
_journal_year 2002
_chemical_formula_sum 'C45 H32 B Cl Cu N10 O4'
_chemical_formula_weight 886.61
_chemical_name_common '(Dipyridophenazine)(tris(3-phenylpyrazolyl)borate)copper(II) perchlorate'
_chemical_name_systematic
;
 ?
;
_space_group_IT_number 19
_symmetry_cell_setting orthorhombic
_symmetry_space_group_name_Hall 'P 2ac 2ab'
_symmetry_space_group_name_H-M 'P 21 21 21'
_atom_sites_solution_hydrogens geom
_atom_sites_solution_primary direct
_atom_sites_solution_secondary difmap
_audit_creation_method SHELXL-97
_cell_angle_alpha 90.00
_cell_angle_beta 90.00
_cell_angle_gamma 90.00
_cell_formula_units_Z 4
_cell_length_a 12.661(5)
_cell_length_b 16.017(4)
_cell_length_c 20.078(7)
_cell_measurement_reflns_used 25
_cell_measurement_temperature 293(2)
_cell_measurement_theta_max 12.93
_cell_measurement_theta_min 9.35
_cell_volume 4072(2)
_computing_cell_refinement 'CAD4 package '
_computing_data_collection 'CAD4 package '
_computing_data_reduction 'XCAD4 (Harms & Wocadlo, 1995)'
_computing_molecular_graphics ortep-3
_computing_publication_material 'Wingx publication routines (Farrugia, 1999) '
_computing_structure_refinement 'SHELXL-97 (Sheldrick, 1997)'
_computing_structure_solution 'XCAD4 (Harms & Wocadlo, 1995)'
_diffrn_ambient_temperature 293(2)
_diffrn_measured_fraction_theta_full 1.000
_diffrn_measured_fraction_theta_max 1.000
_diffrn_measurement_device_type 'Enraf Nonius CAD4'
_diffrn_measurement_method 'omega scan'
_diffrn_radiation_monochromator graphite
_diffrn_radiation_source 'fine-focus sealed tube'
_diffrn_radiation_type MoK\a
_diffrn_radiation_wavelength 0.71073
_diffrn_reflns_av_R_equivalents 0.0000
_diffrn_reflns_av_sigmaI/netI 0.0348
_diffrn_reflns_limit_h_max 15
_diffrn_reflns_limit_h_min 0
_diffrn_reflns_limit_k_max 19
_diffrn_reflns_limit_k_min 0
_diffrn_reflns_limit_l_max 23
_diffrn_reflns_limit_l_min 0
_diffrn_reflns_number 3987
_diffrn_reflns_theta_full 24.98
_diffrn_reflns_theta_max 24.98
_diffrn_reflns_theta_min 1.63
_diffrn_standards_decay_% <10%
_diffrn_standards_interval_count 400
_diffrn_standards_interval_time '3600 scans exposure time'
_diffrn_standards_number 3
_exptl_absorpt_coefficient_mu 0.661
_exptl_absorpt_correction_T_max 0.9074
_exptl_absorpt_correction_T_min 0.5800
_exptl_absorpt_correction_type difabs
_exptl_absorpt_process_details difabs
_exptl_crystal_colour green
_exptl_crystal_density_diffrn 1.446
_exptl_crystal_density_method 'not measured'
_exptl_crystal_description rectangular
_exptl_crystal_F_000 1820
_exptl_crystal_size_max 0.93
_exptl_crystal_size_mid 0.25
_exptl_crystal_size_min 0.15
_refine_diff_density_max 0.394
_refine_diff_density_min -0.254
_refine_diff_density_rms 0.047
_refine_ls_abs_structure_details 'Flack H D (1983), Acta Cryst. A39, 876-881'
_refine_ls_abs_structure_Flack 0.00
_refine_ls_extinction_method none
_refine_ls_goodness_of_fit_ref 1.036
_refine_ls_hydrogen_treatment mixed
_refine_ls_number_parameters 563
_refine_ls_number_reflns 3987
_refine_ls_number_restraints 0
_refine_ls_restrained_S_all 1.036
_refine_ls_R_factor_all 0.0620
_refine_ls_R_factor_gt 0.0402
_refine_ls_shift/su_max 0.001
_refine_ls_shift/su_mean 0.000
_refine_ls_weighting_details 'calc w=1/[\s^2^(Fo^2^)+(0.0575P)^2^+1.0344P] where P=(Fo^2^+2Fc^2^)/3'
_refine_ls_weighting_scheme calc
_refine_ls_wR_factor_gt 0.0962
_refine_ls_wR_factor_ref 0.1071
_reflns_number_gt 2973
_reflns_number_total 3987
_reflns_threshold_expression >2sigma(I)
_cod_data_source_file ic0201396_4.cif
_cod_data_source_block Dipyridophenazine(dppz)_complex(4)
_cod_database_code 4318174

loop_
_symmetry_equiv_pos_as_xyz
'x, y, z'
'-x+1/2, -y, z+1/2'
'x+1/2, -y+1/2, -z'
'-x, y+1/2, -z+1/2'

loop_
_atom_site_label
_atom_site_type_symbol
_atom_site_fract_x
_atom_site_fract_y
_atom_site_fract_z
_atom_site_U_iso_or_equiv
_atom_site_adp_type
_atom_site_occupancy
_atom_site_symmetry_multiplicity
_atom_site_calc_flag
_atom_site_refinement_flags
_atom_site_disorder_assembly
_atom_site_disorder_group
Cu1 Cu 0.75253(5) 0.08441(3) 0.95757(3) 0.04774(17) Uani 1 1 d . . .
Cl1 Cl 0.25094(14) 0.84483(9) 0.19885(6) 0.0647(3) Uani 1 1 d . . .
O1 O 0.3416(5) 0.8605(6) 0.1642(4) 0.157(3) Uani 1 1 d . . .
O2 O 0.2462(9) 0.7611(4) 0.2143(3) 0.176(3) Uani 1 1 d . . .
O3 O 0.2505(6) 0.8906(4) 0.2582(3) 0.1250(19) Uani 1 1 d . . .
O4 O 0.1631(6) 0.8645(6) 0.1605(4) 0.163(3) Uani 1 1 d . . .
N11 N 0.7718(4) 0.1743(3) 1.0878(2) 0.0631(13) Uani 1 1 d . . .
N12 N 0.7454(5) 0.1936(3) 1.02273(18) 0.0577(10) Uani 1 1 d . . .
N21 N 0.8705(4) 0.0395(3) 1.0748(2) 0.0641(14) Uani 1 1 d . . .
N22 N 0.8708(4) 0.0288(3) 1.0072(2) 0.0579(13) Uani 1 1 d . . .
N31 N 0.6764(4) 0.0372(3) 1.0862(2) 0.0638(14) Uani 1 1 d . . .
N32 N 0.6539(4) 0.0215(3) 1.0201(2) 0.0564(12) Uani 1 1 d . . .
N41 N 0.6550(3) 0.1044(3) 0.87878(19) 0.0436(10) Uani 1 1 d . . .
N42 N 0.8553(3) 0.1411(3) 0.8948(2) 0.0465(11) Uani 1 1 d . . .
N43 N 0.6764(4) 0.1688(3) 0.6455(2) 0.0559(11) Uani 1 1 d . . .
N44 N 0.8868(4) 0.2228(3) 0.6656(2) 0.0545(11) Uani 1 1 d . . .
C11 C 0.7997(5) 0.2435(4) 1.1195(3) 0.0680(17) Uani 1 1 d . . .
H11 H 0.8202 0.2467 1.1639 0.082 Uiso 1 1 calc R . .
C12 C 0.7937(5) 0.3093(4) 1.0766(3) 0.0647(16) Uani 1 1 d . . .
H12 H 0.8099 0.3648 1.0857 0.078 Uiso 1 1 calc R . .
C13 C 0.7581(5) 0.2763(3) 1.0162(2) 0.0556(12) Uani 1 1 d . . .
C14 C 0.7358(5) 0.3182(3) 0.9525(3) 0.0576(13) Uani 1 1 d . . .
C15 C 0.6454(5) 0.2996(4) 0.9165(3) 0.0622(15) Uani 1 1 d . . .
H15 H 0.5975 0.2610 0.9334 0.075 Uiso 1 1 calc R . .
C16 C 0.6250(6) 0.3379(4) 0.8554(3) 0.0762(18) Uani 1 1 d . . .
H16 H 0.5654 0.3236 0.8308 0.091 Uiso 1 1 calc R . .
C17 C 0.6937(7) 0.3968(5) 0.8321(4) 0.088(2) Uani 1 1 d . . .
H17 H 0.6812 0.4225 0.7913 0.106 Uiso 1 1 calc R . .
C18 C 0.7807(6) 0.4179(5) 0.8685(4) 0.092(2) Uani 1 1 d . . .
H18 H 0.8264 0.4588 0.8526 0.110 Uiso 1 1 calc R . .
C19 C 0.8019(5) 0.3794(4) 0.9287(3) 0.0735(18) Uani 1 1 d . . .
H19 H 0.8610 0.3950 0.9532 0.088 Uiso 1 1 calc R . .
C21 C 0.9618(6) 0.0081(4) 1.0991(4) 0.079(2) Uani 1 1 d . . .
H21 H 0.9806 0.0071 1.1439 0.095 Uiso 1 1 calc R . .
C22 C 1.0217(6) -0.0216(4) 1.0486(4) 0.081(2) Uani 1 1 d . . .
H22 H 1.0880 -0.0463 1.0518 0.097 Uiso 1 1 calc R . .
C23 C 0.9628(5) -0.0074(4) 0.9906(3) 0.0615(16) Uani 1 1 d . . .
C24 C 0.9843(5) -0.0310(4) 0.9213(3) 0.0621(16) Uani 1 1 d . . .
C25 C 0.9104(5) -0.0688(4) 0.8828(3) 0.0723(19) Uani 1 1 d . . .
H25 H 0.8445 -0.0805 0.9010 0.087 Uiso 1 1 calc R . .
C26 C 0.9302(7) -0.0906(5) 0.8166(4) 0.094(2) Uani 1 1 d . . .
H26 H 0.8780 -0.1162 0.7911 0.112 Uiso 1 1 calc R . .
C27 C 1.0272(8) -0.0740(6) 0.7899(4) 0.107(3) Uani 1 1 d . . .
H27 H 1.0410 -0.0877 0.7457 0.129 Uiso 1 1 calc R . .
C28 C 1.1034(7) -0.0377(5) 0.8276(5) 0.106(3) Uani 1 1 d . . .
H28 H 1.1694 -0.0274 0.8090 0.127 Uiso 1 1 calc R . .
C29 C 1.0848(6) -0.0155(4) 0.8935(4) 0.089(2) Uani 1 1 d . . .
H29 H 1.1378 0.0092 0.9188 0.107 Uiso 1 1 calc R . .
C31 C 0.6031(6) -0.0015(4) 1.1239(3) 0.0756(18) Uani 1 1 d . . .
H31 H 0.6002 0.0001 1.1702 0.091 Uiso 1 1 calc R . .
C32 C 0.5343(5) -0.0429(4) 1.0843(3) 0.0702(18) Uani 1 1 d . . .
H32 H 0.4762 -0.0742 1.0977 0.084 Uiso 1 1 calc R . .
C33 C 0.5687(4) -0.0290(4) 1.0189(3) 0.0564(14) Uani 1 1 d . . .
C34 C 0.5254(4) -0.0646(3) 0.9580(3) 0.0625(15) Uani 1 1 d . . .
C35 C 0.4161(5) -0.0741(4) 0.9511(4) 0.085(2) Uani 1 1 d . . .
H35 H 0.3715 -0.0577 0.9855 0.102 Uiso 1 1 calc R . .
C36 C 0.3742(7) -0.1074(5) 0.8940(5) 0.106(3) Uani 1 1 d . . .
H36 H 0.3014 -0.1124 0.8894 0.127 Uiso 1 1 calc R . .
C37 C 0.4400(9) -0.1334(5) 0.8433(5) 0.113(3) Uani 1 1 d . . .
H37 H 0.4110 -0.1549 0.8044 0.136 Uiso 1 1 calc R . .
C38 C 0.5464(8) -0.1280(4) 0.8495(4) 0.092(2) Uani 1 1 d . . .
H38 H 0.5905 -0.1475 0.8159 0.111 Uiso 1 1 calc R . .
C39 C 0.5892(5) -0.0925(4) 0.9074(3) 0.0717(17) Uani 1 1 d . . .
H39 H 0.6621 -0.0878 0.9116 0.086 Uiso 1 1 calc R . .
C41 C 0.5506(4) 0.0954(3) 0.8734(3) 0.0511(13) Uani 1 1 d . . .
H41 H 0.5123 0.0826 0.9116 0.061 Uiso 1 1 calc R . .
C42 C 0.4962(4) 0.1042(3) 0.8142(3) 0.0548(14) Uani 1 1 d . . .
H42 H 0.4233 0.0969 0.8130 0.066 Uiso 1 1 calc R . .
C43 C 0.5505(4) 0.1236(3) 0.7571(3) 0.0528(13) Uani 1 1 d . . .
H43 H 0.5156 0.1271 0.7165 0.063 Uiso 1 1 calc R . .
C44 C 0.6595(4) 0.1382(3) 0.7612(2) 0.0446(12) Uani 1 1 d . . .
C45 C 0.7230(4) 0.1668(3) 0.7048(2) 0.0495(13) Uani 1 1 d . . .
C46 C 0.7352(6) 0.1987(3) 0.5945(2) 0.0582(15) Uani 1 1 d . . .
C47 C 0.6902(6) 0.2037(4) 0.5298(3) 0.0739(18) Uani 1 1 d . . .
H47 H 0.6227 0.1830 0.5219 0.089 Uiso 1 1 calc R . .
C48 C 0.7468(8) 0.2389(4) 0.4796(3) 0.0822(18) Uani 1 1 d . . .
H48 H 0.7161 0.2441 0.4377 0.099 Uiso 1 1 calc R . .
C49 C 0.8497(7) 0.2673(4) 0.4894(3) 0.087(2) Uani 1 1 d . . .
H49 H 0.8867 0.2902 0.4538 0.105 Uiso 1 1 calc R . .
C50 C 0.8975(6) 0.2622(4) 0.5506(3) 0.0751(18) Uani 1 1 d . . .
H50 H 0.9663 0.2811 0.5566 0.090 Uiso 1 1 calc R . .
C51 C 0.8397(5) 0.2275(3) 0.6048(3) 0.0559(14) Uani 1 1 d . . .
C52 C 0.8292(4) 0.1915(3) 0.7146(3) 0.0489(13) Uani 1 1 d . . .
C53 C 0.8774(4) 0.1841(3) 0.7802(3) 0.0460(12) Uani 1 1 d . . .
C54 C 0.9800(4) 0.2093(4) 0.7941(3) 0.0601(15) Uani 1 1 d . . .
H54 H 1.0235 0.2298 0.7605 0.072 Uiso 1 1 calc R . .
C55 C 1.0163(5) 0.2034(4) 0.8593(3) 0.0688(17) Uani 1 1 d . . .
H55 H 1.0831 0.2229 0.8704 0.083 Uiso 1 1 calc R . .
C56 C 0.9521(4) 0.1683(4) 0.9075(3) 0.0605(15) Uani 1 1 d . . .
H56 H 0.9781 0.1634 0.9506 0.073 Uiso 1 1 calc R . .
C57 C 0.7068(4) 0.1284(3) 0.8229(3) 0.0415(12) Uani 1 1 d . . .
C58 C 0.8175(4) 0.1506(3) 0.8325(3) 0.0412(12) Uani 1 1 d . . .
B1 B 0.7780(6) 0.0836(5) 1.1089(3) 0.067(2) Uani 1 1 d . . .
H1 H 0.786(4) 0.078(3) 1.166(3) 0.070(16) Uiso 1 1 d . . .

loop_
_atom_site_aniso_label
_atom_site_aniso_U_11
_atom_site_aniso_U_22
_atom_site_aniso_U_33
_atom_site_aniso_U_23
_atom_site_aniso_U_13
_atom_site_aniso_U_12
Cu1 0.0463(3) 0.0552(3) 0.0417(3) 0.0059(3) -0.0046(4) -0.0017(4)
Cl1 0.0615(7) 0.0815(9) 0.0512(7) 0.0014(6) 0.0049(9) -0.0015(10)
O1 0.091(4) 0.215(8) 0.165(6) 0.010(6) 0.076(5) -0.003(5)
O2 0.303(10) 0.089(4) 0.135(5) 0.008(4) -0.005(8) -0.036(7)
O3 0.125(4) 0.145(5) 0.106(3) -0.056(3) 0.008(4) -0.033(5)
O4 0.115(5) 0.250(9) 0.123(5) -0.002(6) -0.029(4) 0.062(6)
N11 0.073(4) 0.074(3) 0.042(2) 0.000(2) -0.006(2) -0.004(3)
N12 0.074(3) 0.060(2) 0.0393(19) -0.0021(17) 0.000(3) -0.007(3)
N21 0.071(3) 0.066(3) 0.055(3) 0.018(3) -0.017(3) -0.003(3)
N22 0.061(3) 0.064(3) 0.049(3) 0.013(2) -0.008(2) -0.001(3)
N31 0.078(4) 0.071(3) 0.042(3) 0.010(2) 0.005(3) -0.008(3)
N32 0.054(3) 0.068(3) 0.047(3) 0.009(2) 0.004(2) -0.006(2)
N41 0.044(2) 0.048(3) 0.039(2) 0.000(2) 0.0022(19) 0.0010(19)
N42 0.043(2) 0.048(2) 0.049(3) 0.005(2) -0.0108(19) 0.001(2)
N43 0.062(3) 0.068(3) 0.038(2) 0.001(2) -0.001(2) -0.005(2)
N44 0.065(3) 0.050(3) 0.048(2) 0.001(2) 0.008(2) -0.008(2)
C11 0.069(4) 0.081(4) 0.054(3) -0.019(3) -0.005(3) -0.003(3)
C12 0.067(4) 0.062(4) 0.065(4) -0.013(3) -0.004(3) -0.007(3)
C13 0.053(3) 0.057(3) 0.057(3) -0.007(2) -0.002(3) -0.002(3)
C14 0.065(4) 0.051(3) 0.057(3) -0.005(2) 0.005(3) 0.005(3)
C15 0.068(4) 0.055(3) 0.064(4) -0.005(3) 0.001(3) 0.004(3)
C16 0.088(5) 0.072(4) 0.068(4) -0.003(4) -0.016(4) 0.007(4)
C17 0.121(7) 0.072(5) 0.071(4) 0.015(4) 0.004(5) 0.008(5)
C18 0.091(5) 0.082(5) 0.103(6) 0.024(5) 0.017(5) -0.003(4)
C19 0.080(4) 0.062(4) 0.079(4) 0.005(3) 0.000(4) -0.006(3)
C21 0.098(5) 0.062(4) 0.078(5) 0.016(4) -0.044(4) -0.007(4)
C22 0.071(4) 0.059(4) 0.112(6) 0.017(4) -0.044(5) 0.000(3)
C23 0.049(3) 0.052(4) 0.084(4) 0.011(3) -0.013(3) -0.001(3)
C24 0.054(3) 0.051(3) 0.081(4) 0.022(3) 0.006(3) 0.008(3)
C25 0.068(4) 0.071(5) 0.077(4) 0.006(4) 0.010(4) 0.009(4)
C26 0.105(6) 0.092(5) 0.084(5) -0.002(5) 0.010(5) 0.017(5)
C27 0.120(7) 0.108(7) 0.094(6) 0.022(5) 0.030(6) 0.024(6)
C28 0.089(6) 0.100(6) 0.129(7) 0.028(6) 0.049(6) 0.020(5)
C29 0.067(4) 0.068(4) 0.133(7) 0.015(5) 0.014(5) 0.001(4)
C31 0.093(5) 0.077(4) 0.057(4) 0.012(3) 0.017(4) 0.004(4)
C32 0.065(4) 0.068(4) 0.078(4) 0.020(4) 0.023(4) 0.001(3)
C33 0.052(3) 0.054(3) 0.064(4) 0.010(3) 0.004(3) -0.002(3)
C34 0.050(3) 0.050(3) 0.087(4) 0.013(3) -0.003(3) -0.008(2)
C35 0.072(4) 0.065(4) 0.119(6) 0.019(4) -0.006(4) -0.011(3)
C36 0.086(6) 0.087(6) 0.145(8) 0.016(6) -0.030(6) -0.026(5)
C37 0.131(8) 0.086(6) 0.122(8) 0.007(5) -0.065(7) -0.028(6)
C38 0.128(7) 0.070(5) 0.080(5) -0.006(4) -0.007(5) 0.002(5)
C39 0.068(4) 0.068(4) 0.079(4) 0.002(4) -0.014(4) 0.005(4)
C41 0.039(3) 0.055(3) 0.060(3) 0.009(3) 0.006(2) 0.005(2)
C42 0.038(3) 0.072(4) 0.054(3) 0.005(3) 0.000(2) -0.003(3)
C43 0.046(3) 0.063(3) 0.049(3) -0.002(3) -0.005(2) 0.001(3)
C44 0.049(3) 0.045(3) 0.040(3) 0.001(2) -0.003(2) 0.004(2)
C45 0.056(4) 0.048(3) 0.044(3) -0.001(2) -0.001(2) 0.004(2)
C46 0.081(5) 0.053(3) 0.041(3) -0.001(2) -0.003(3) 0.001(3)
C47 0.104(5) 0.074(4) 0.043(3) 0.004(3) -0.006(3) -0.012(4)
C48 0.120(6) 0.078(4) 0.049(3) -0.002(3) -0.007(5) -0.022(6)
C49 0.148(7) 0.062(4) 0.052(4) 0.007(3) 0.025(4) -0.006(5)
C50 0.104(5) 0.064(4) 0.057(4) 0.003(3) 0.021(4) -0.022(4)
C51 0.073(4) 0.049(3) 0.046(3) -0.002(3) 0.009(3) 0.004(3)
C52 0.052(3) 0.045(3) 0.050(3) -0.003(3) 0.005(3) 0.002(3)
C53 0.043(3) 0.044(3) 0.051(3) 0.007(2) 0.000(2) 0.000(2)
C54 0.045(3) 0.067(4) 0.068(4) 0.022(3) 0.004(3) -0.004(3)
C55 0.047(3) 0.076(4) 0.083(4) 0.015(3) -0.016(3) -0.013(3)
C56 0.054(3) 0.063(3) 0.064(3) 0.005(3) -0.015(3) -0.011(3)
C57 0.047(3) 0.039(3) 0.038(3) -0.001(2) 0.001(2) 0.005(2)
C58 0.037(3) 0.040(3) 0.047(3) -0.003(2) 0.001(2) 0.002(2)
B1 0.085(6) 0.074(4) 0.043(3) 0.006(3) -0.010(3) -0.007(4)

loop_
_atom_type_symbol
_atom_type_description
_atom_type_scat_dispersion_real
_atom_type_scat_dispersion_imag
_atom_type_scat_source
C C 0.0033 0.0016 'International Tables Vol C Tables 4.2.6.8 and 6.1.1.4'
H H 0.0000 0.0000 'International Tables Vol C Tables 4.2.6.8 and 6.1.1.4'
B B 0.0013 0.0007 'International Tables Vol C Tables 4.2.6.8 and 6.1.1.4'
Cl Cl 0.1484 0.1585 'International Tables Vol C Tables 4.2.6.8 and 6.1.1.4'
Cu Cu 0.3201 1.2651 'International Tables Vol C Tables 4.2.6.8 and 6.1.1.4'
N N 0.0061 0.0033 'International Tables Vol C Tables 4.2.6.8 and 6.1.1.4'
O O 0.0106 0.0060 'International Tables Vol C Tables 4.2.6.8 and 6.1.1.4'

loop_
_geom_angle_atom_site_label_1
_geom_angle_atom_site_label_2
_geom_angle_atom_site_label_3
_geom_angle
_geom_angle_site_symmetry_1
_geom_angle_site_symmetry_3
_geom_angle_publ_flag
N22 Cu1 N42 91.66(19) . . ?
N22 Cu1 N41 155.46(19) . . ?
N42 Cu1 N41 80.49(15) . . ?
N22 Cu1 N32 86.11(19) . . ?
N42 Cu1 N32 176.86(19) . . ?
N41 Cu1 N32 100.68(18) . . ?
N22 Cu1 N12 95.1(2) . . ?
N42 Cu1 N12 92.32(18) . . ?
N41 Cu1 N12 108.34(18) . . ?
N32 Cu1 N12 90.1(2) . . ?
O1 Cl1 O2 109.2(6) . . ?
O1 Cl1 O4 110.4(4) . . ?
O2 Cl1 O4 108.1(6) . . ?
O1 Cl1 O3 109.9(5) . . ?
O2 Cl1 O3 108.5(4) . . ?
O4 Cl1 O3 110.5(5) . . ?
C11 N11 N12 109.2(5) . . ?
C11 N11 B1 130.9(5) . . ?
N12 N11 B1 119.4(4) . . ?
C13 N12 N11 106.5(4) . . ?
C13 N12 Cu1 136.6(3) . . ?
N11 N12 Cu1 112.1(3) . . ?
C21 N21 N22 108.1(6) . . ?
C21 N21 B1 131.6(6) . . ?
N22 N21 B1 120.3(5) . . ?
C23 N22 N21 107.5(5) . . ?
C23 N22 Cu1 135.7(4) . . ?
N21 N22 Cu1 115.8(4) . . ?
C31 N31 N32 108.3(5) . . ?
C31 N31 B1 128.7(5) . . ?
N32 N31 B1 122.7(5) . . ?
C33 N32 N31 106.9(5) . . ?
C33 N32 Cu1 140.9(4) . . ?
N31 N32 Cu1 112.1(4) . . ?
C41 N41 C57 116.3(4) . . ?
C41 N41 Cu1 130.4(4) . . ?
C57 N41 Cu1 113.3(3) . . ?
C56 N42 C58 118.0(5) . . ?
C56 N42 Cu1 128.4(4) . . ?
C58 N42 Cu1 113.6(3) . . ?
C45 N43 C46 116.3(5) . . ?
C52 N44 C51 116.5(5) . . ?
N11 C11 C12 109.2(5) . . ?
C11 C12 C13 105.8(5) . . ?
N12 C13 C12 109.2(5) . . ?
N12 C13 C14 120.8(5) . . ?
C12 C13 C14 130.0(5) . . ?
C19 C14 C15 118.4(5) . . ?
C19 C14 C13 120.7(6) . . ?
C15 C14 C13 120.9(5) . . ?
C14 C15 C16 121.1(6) . . ?
C17 C16 C15 119.1(7) . . ?
C16 C17 C18 120.1(7) . . ?
C17 C18 C19 120.9(7) . . ?
C14 C19 C18 120.3(7) . . ?
N21 C21 C22 109.8(6) . . ?
C21 C22 C23 105.6(6) . . ?
N22 C23 C22 109.0(6) . . ?
N22 C23 C24 120.4(5) . . ?
C22 C23 C24 130.4(6) . . ?
C25 C24 C29 118.3(7) . . ?
C25 C24 C23 121.8(6) . . ?
C29 C24 C23 119.8(7) . . ?
C24 C25 C26 122.0(7) . . ?
C27 C26 C25 119.1(8) . . ?
C28 C27 C26 120.2(8) . . ?
C27 C28 C29 121.3(8) . . ?
C28 C29 C24 119.0(8) . . ?
N31 C31 C32 109.8(5) . . ?
C31 C32 C33 105.8(6) . . ?
N32 C33 C32 109.1(6) . . ?
N32 C33 C34 123.4(5) . . ?
C32 C33 C34 127.4(6) . . ?
C39 C34 C35 118.3(7) . . ?
C39 C34 C33 121.8(5) . . ?
C35 C34 C33 119.9(7) . . ?
C36 C35 C34 120.5(8) . . ?
C35 C36 C37 120.0(8) . . ?
C38 C37 C36 120.9(8) . . ?
C37 C38 C39 119.1(9) . . ?
C34 C39 C38 121.2(7) . . ?
N41 C41 C42 123.6(5) . . ?
C43 C42 C41 119.4(5) . . ?
C42 C43 C44 118.9(5) . . ?
C57 C44 C43 117.3(5) . . ?
C57 C44 C45 119.4(5) . . ?
C43 C44 C45 123.3(5) . . ?
N43 C45 C52 122.6(5) . . ?
N43 C45 C44 117.2(5) . . ?
C52 C45 C44 120.2(5) . . ?
N43 C46 C51 121.2(5) . . ?
N43 C46 C47 119.4(6) . . ?
C51 C46 C47 119.4(5) . . ?
C48 C47 C46 119.4(7) . . ?
C47 C48 C49 121.5(6) . . ?
C50 C49 C48 121.3(6) . . ?
C49 C50 C51 118.8(7) . . ?
N44 C51 C46 121.6(5) . . ?
N44 C51 C50 118.8(6) . . ?
C46 C51 C50 119.6(5) . . ?
N44 C52 C45 121.8(5) . . ?
N44 C52 C53 118.2(5) . . ?
C45 C52 C53 120.0(5) . . ?
C54 C53 C58 117.9(5) . . ?
C54 C53 C52 123.3(5) . . ?
C58 C53 C52 118.8(5) . . ?
C53 C54 C55 118.5(5) . . ?
C56 C55 C54 119.5(5) . . ?
N42 C56 C55 122.8(5) . . ?
N41 C57 C44 124.4(5) . . ?
N41 C57 C58 115.1(5) . . ?
C44 C57 C58 120.4(5) . . ?
N42 C58 C53 123.1(5) . . ?
N42 C58 C57 115.9(5) . . ?
C53 C58 C57 120.9(5) . . ?
N11 B1 N21 110.9(5) . . ?
N11 B1 N31 109.5(5) . . ?
N21 B1 N31 106.3(5) . . ?

loop_
_geom_bond_atom_site_label_1
_geom_bond_atom_site_label_2
_geom_bond_distance
_geom_bond_site_symmetry_2
_geom_bond_publ_flag
Cu1 N22 2.006(5) . ?
Cu1 N42 2.027(4) . ?
Cu1 N41 2.032(4) . ?
Cu1 N32 2.037(5) . ?
Cu1 N12 2.186(4) . ?
Cl1 O1 1.366(6) . ?
Cl1 O2 1.377(6) . ?
Cl1 O4 1.389(7) . ?
Cl1 O3 1.400(5) . ?
N11 C11 1.326(7) . ?
N11 N12 1.385(6) . ?
N11 B1 1.514(9) . ?
N12 C13 1.340(6) . ?
N21 C21 1.352(8) . ?
N21 N22 1.367(6) . ?
N21 B1 1.530(9) . ?
N22 C23 1.344(8) . ?
N31 C31 1.349(8) . ?
N31 N32 1.380(6) . ?
N31 B1 1.554(9) . ?
N32 C33 1.349(7) . ?
N41 C41 1.335(6) . ?
N41 C57 1.355(6) . ?
N42 C56 1.326(7) . ?
N42 C58 1.346(6) . ?
N43 C45 1.329(6) . ?
N43 C46 1.354(7) . ?
N44 C52 1.323(6) . ?
N44 C51 1.360(7) . ?
C11 C12 1.363(9) . ?
C12 C13 1.397(7) . ?
C13 C14 1.472(7) . ?
C14 C19 1.374(8) . ?
C14 C15 1.387(8) . ?
C15 C16 1.397(8) . ?
C16 C17 1.365(10) . ?
C17 C18 1.365(10) . ?
C18 C19 1.384(9) . ?
C21 C22 1.353(10) . ?
C22 C23 1.401(8) . ?
C23 C24 1.468(9) . ?
C24 C25 1.357(9) . ?
C24 C29 1.411(9) . ?
C25 C26 1.395(9) . ?
C26 C27 1.367(11) . ?
C27 C28 1.358(12) . ?
C28 C29 1.390(11) . ?
C31 C32 1.354(9) . ?
C32 C33 1.400(8) . ?
C33 C34 1.457(8) . ?
C34 C39 1.373(8) . ?
C34 C35 1.399(8) . ?
C35 C36 1.372(11) . ?
C36 C37 1.379(12) . ?
C37 C38 1.356(12) . ?
C38 C39 1.402(9) . ?
C41 C42 1.381(7) . ?
C42 C43 1.373(7) . ?
C43 C44 1.402(7) . ?
C44 C57 1.385(7) . ?
C44 C45 1.462(7) . ?
C45 C52 1.415(8) . ?
C46 C51 1.416(9) . ?
C46 C47 1.419(7) . ?
C47 C48 1.360(9) . ?
C48 C49 1.395(11) . ?
C49 C50 1.372(9) . ?
C50 C51 1.426(8) . ?
C52 C53 1.459(7) . ?
C53 C54 1.388(7) . ?
C53 C58 1.402(7) . ?
C54 C55 1.391(8) . ?
C55 C56 1.382(8) . ?
C57 C58 1.459(7) . ?
